data_7206269
loop_
_publ_author_name
'Chen, Haiyan'
'Xiao, Dongrong'
'He, Jianghong'
'Li, Zhifu'
'Zhang, Guangju'
'Sun, Dianzhen'
'Yuan, Ruo'
'Wang, Enbo'
'Luo, Qun-Li'

_publ_section_title
;
 A series of novel entangled coordination frameworks with inherent
 features of self-threading, polyrotaxane and polycatenane
;
_journal_issue 15
_journal_name_full CrystEngComm
_journal_page_first 4988
_journal_paper_doi 10.1039/c1ce05254c
_journal_volume 13
_journal_year 2011
_chemical_formula_sum 'C108 H92 Mn4 N8 O26 S4'
_chemical_formula_weight 2265.90
_chemical_name_systematic
;
?
;
_space_group_IT_number 61
_symmetry_cell_setting orthorhombic
_symmetry_space_group_name_Hall '-P 2ac 2ab'
_symmetry_space_group_name_H-M 'P b c a'
_atom_sites_solution_hydrogens geom
_atom_sites_solution_primary direct
_atom_sites_solution_secondary difmap
_audit_creation_method SHELXL-97
_cell_angle_alpha 90.00
_cell_angle_beta 90.00
_cell_angle_gamma 90.00
_cell_formula_units_Z 4
_cell_length_a 24.492(5)
_cell_length_b 16.886(3)
_cell_length_c 25.983(5)
_cell_measurement_reflns_used 54713
_cell_measurement_temperature 293(2)
_cell_measurement_theta_max 25.00
_cell_measurement_theta_min 1.57
_cell_volume 10746(4)
_computing_cell_refinement 'SMART (Bruker, 2001)'
_computing_data_collection 'SMART (Bruker, 2001)'
_computing_data_reduction 'SAINT (Bruker, 2001)'
_computing_molecular_graphics 'SHELXTL-PLUS (Sheldrick, 1990)'
_computing_publication_material 'SHELXL-97 (Sheldrick, 1997)'
_computing_structure_refinement 'SHELXL-97 (Sheldrick, 1997)'
_computing_structure_solution 'SHELXS-97 (Sheldrick, 1990)'
_diffrn_ambient_temperature 293(2)
_diffrn_measured_fraction_theta_full 0.999
_diffrn_measured_fraction_theta_max 0.999
_diffrn_measurement_device_type 'Bruker APEX CCD area-detector'
_diffrn_measurement_method 'phi and omega scans'
_diffrn_radiation_monochromator graphite
_diffrn_radiation_source 'fine-focus sealed tube'
_diffrn_radiation_type MoK\a
_diffrn_radiation_wavelength 0.71073
_diffrn_reflns_av_R_equivalents 0.1087
_diffrn_reflns_av_sigmaI/netI 0.0755
_diffrn_reflns_limit_h_max 29
_diffrn_reflns_limit_h_min -27
_diffrn_reflns_limit_k_max 20
_diffrn_reflns_limit_k_min -19
_diffrn_reflns_limit_l_max 23
_diffrn_reflns_limit_l_min -30
_diffrn_reflns_number 54713
_diffrn_reflns_theta_full 25.00
_diffrn_reflns_theta_max 25.00
_diffrn_reflns_theta_min 1.57
_exptl_absorpt_coefficient_mu 0.615
_exptl_absorpt_correction_T_max 0.8276
_exptl_absorpt_correction_T_min 0.7956
_exptl_absorpt_correction_type multi-scan
_exptl_absorpt_process_details 'SADABS(Sheldrick, 1996)'
_exptl_crystal_colour brown
_exptl_crystal_density_diffrn 1.401
_exptl_crystal_density_method 'not measured'
_exptl_crystal_description block
_exptl_crystal_F_000 4672
_exptl_crystal_size_max 0.39
_exptl_crystal_size_mid 0.36
_exptl_crystal_size_min 0.32
_refine_diff_density_max 0.615
_refine_diff_density_min -0.319
_refine_diff_density_rms 0.070
_refine_ls_extinction_method none
_refine_ls_goodness_of_fit_ref 1.034
_refine_ls_hydrogen_treatment mixed
_refine_ls_matrix_type full
_refine_ls_number_parameters 718
_refine_ls_number_reflns 9439
_refine_ls_number_restraints 172
_refine_ls_restrained_S_all 1.054
_refine_ls_R_factor_all 0.1268
_refine_ls_R_factor_gt 0.0649
_refine_ls_shift/su_max 0.001
_refine_ls_shift/su_mean 0.000
_refine_ls_structure_factor_coef Fsqd
_refine_ls_weighting_details 'calc w=1/[\s^2^(Fo^2^)+(0.1000P)^2^+0.0000P] where P=(Fo^2^+2Fc^2^)/3'
_refine_ls_weighting_scheme calc
_refine_ls_wR_factor_gt 0.1582
_refine_ls_wR_factor_ref 0.1983
_reflns_number_gt 5261
_reflns_number_total 9439
_reflns_threshold_expression >2sigma(I)
_cod_data_source_file c1ce05254c.txt
_cod_data_source_block c5b
_cod_depositor_comments
;
The following automatic conversions were performed:

'_symmetry_cell_setting' value 'Orthorhombic' changed to
'orthorhombic' according to
/home/saulius/struct/CIF-dictionaries/cif_core.dic dictionary named
'cif_core.dic' version 2.4.1 from 2010-06-29.

Automatic conversion script
Id: cif_fix_values 1715 2011-07-08 13:25:40Z adriana 
;
_cod_original_sg_symbol_H-M Pbca
_cod_database_code 7206269

loop_
_symmetry_equiv_pos_as_xyz
'x, y, z'
'-x+1/2, -y, z+1/2'
'-x, y+1/2, -z+1/2'
'x+1/2, -y+1/2, -z'
'-x, -y, -z'
'x-1/2, y, -z-1/2'
'x, -y-1/2, z-1/2'
'-x-1/2, y-1/2, z'

loop_
_atom_site_label
_atom_site_type_symbol
_atom_site_fract_x
_atom_site_fract_y
_atom_site_fract_z
_atom_site_U_iso_or_equiv
_atom_site_adp_type
_atom_site_occupancy
_atom_site_symmetry_multiplicity
_atom_site_calc_flag
_atom_site_refinement_flags
_atom_site_disorder_assembly
_atom_site_disorder_group
Mn1 Mn 0.59134(3) 0.02876(4) 0.51421(3) 0.0404(2) Uani 1 1 d . . .
Mn2 Mn 0.56927(3) 0.24246(5) 0.51466(3) 0.0471(2) Uani 1 1 d . . .
S1 S 0.78494(7) 0.27023(12) 0.75738(6) 0.0665(5) Uani 1 1 d . . .
S2 S 0.38621(6) 0.51816(8) 0.29057(5) 0.0498(4) Uani 1 1 d . . .
O1 O 0.64044(15) 0.0771(2) 0.57646(13) 0.0540(10) Uani 1 1 d . . .
O2 O 0.59379(16) 0.1894(2) 0.58382(13) 0.0587(10) Uani 1 1 d . . .
O3 O 0.64097(15) 0.4297(2) 0.95269(13) 0.0541(10) Uani 1 1 d . . .
O4 O 0.63973(17) 0.3019(2) 0.97367(15) 0.0643(11) Uani 1 1 d . . .
O5 O 0.80416(19) 0.3415(3) 0.73334(17) 0.0875(14) Uani 1 1 d . . .
O6 O 0.82268(18) 0.2099(3) 0.77256(16) 0.0854(15) Uani 1 1 d . . .
O7 O 0.53474(18) 0.2944(2) 0.44831(16) 0.0724(13) Uani 1 1 d . . .
O8 O 0.48968(19) 0.1976(2) 0.40980(14) 0.0715(12) Uani 1 1 d . . .
O9 O 0.53399(15) 0.4991(2) 0.07447(12) 0.0480(9) Uani 1 1 d . . .
O10 O 0.45418(14) 0.45398(19) 0.04457(12) 0.0439(8) Uani 1 1 d . . .
O11 O 0.40183(17) 0.5940(2) 0.31087(14) 0.0622(11) Uani 1 1 d . . .
O12 O 0.32945(16) 0.4980(2) 0.28726(14) 0.0638(11) Uani 1 1 d . . .
OW1 O 0.52904(15) 0.1280(2) 0.49145(14) 0.0430(8) Uani 1 1 d D . .
HW1A H 0.5206(17) 0.142(3) 0.4611(8) 0.07(2) Uiso 1 1 d D . .
HW1B H 0.5010(12) 0.110(3) 0.5061(15) 0.062(19) Uiso 1 1 d D . .
N3 N 0.63778(19) -0.0831(3) 0.52663(17) 0.0535(12) Uani 1 1 d . . .
N1 N 0.4980(2) 0.2930(3) 0.5621(2) 0.0706(15) Uani 1 1 d D . .
C1 C 0.4958(5) 0.2812(7) 0.6141(3) 0.079(4) Uani 0.647(12) 1 d PDU A 1
H1A H 0.5208 0.2456 0.6279 0.095 Uiso 0.647(12) 1 calc PR A 1
C2 C 0.4601(5) 0.3168(7) 0.6482(5) 0.090(4) Uani 0.647(12) 1 d PDU A 1
H2A H 0.4617 0.3106 0.6838 0.108 Uiso 0.647(12) 1 calc PR A 1
C3 C 0.4212(8) 0.3633(11) 0.6229(5) 0.113(4) Uani 0.647(12) 1 d PDU A 1
C1A C 0.4744(9) 0.2542(11) 0.6003(7) 0.079(4) Uani 0.35 1 d PDU A 2
H1AA H 0.4839 0.2029 0.6097 0.095 Uiso 0.353(12) 1 calc PR A 2
C2A C 0.4344(9) 0.2972(13) 0.6248(9) 0.090(4) Uani 0.35 1 d PDU A 2
H2AA H 0.4125 0.2659 0.6458 0.108 Uiso 0.353(12) 1 calc PR A 2
C3A C 0.4191(18) 0.3764(15) 0.6256(7) 0.113(4) Uani 0.35 1 d PDU A 2
C4 C 0.4289(4) 0.3908(6) 0.5740(4) 0.126(4) Uani 1 1 d D . .
H4A H 0.4087 0.4328 0.5608 0.126 Uiso 0.647(12) 1 calc PR A 1
H4B H 0.4075 0.4287 0.5576 0.126 Uiso 0.353(12) 1 calc PR A 2
C5 C 0.4682(3) 0.3531(5) 0.5451(3) 0.105(3) Uani 1 1 d D A .
H5A H 0.4741 0.3708 0.5117 0.126 Uiso 1 1 calc R . .
N2 N 0.4619(4) 0.7297(7) 0.7443(4) 0.148(3) Uani 1 1 d DU . .
C8 C 0.3947(4) 0.6000(6) 0.7242(4) 0.108(3) Uani 1 1 d D . .
C6 C 0.4636(5) 0.6632(8) 0.7716(4) 0.140(4) Uani 1 1 d DU . .
H6A H 0.4882 0.6611 0.7989 0.167 Uiso 1 1 calc R A .
C7 C 0.4332(5) 0.6000(7) 0.7633(4) 0.132(4) Uani 1 1 d U . .
H7A H 0.4376 0.5552 0.7837 0.159 Uiso 1 1 calc R . .
C9 C 0.3913(4) 0.6682(7) 0.6968(4) 0.120(3) Uani 1 1 d . . .
H9A H 0.3663 0.6723 0.6700 0.144 Uiso 1 1 calc R . .
C10 C 0.4239(5) 0.7296(7) 0.7081(4) 0.131(3) Uani 1 1 d DU . .
H10A H 0.4194 0.7758 0.6890 0.157 Uiso 1 1 calc R A .
C11 C 0.3731(5) 0.4079(8) 0.6474(6) 0.108(5) Uani 0.623(12) 1 d PDU A 1
H11A H 0.3481 0.4278 0.6215 0.130 Uiso 0.623(12) 1 calc PR A 1
H11B H 0.3532 0.3744 0.6713 0.130 Uiso 0.623(12) 1 calc PR A 1
C12 C 0.4023(6) 0.4756(9) 0.6754(6) 0.109(5) Uani 0.623(12) 1 d PDU A 1
H12A H 0.4161 0.5125 0.6498 0.131 Uiso 0.623(12) 1 calc PR A 1
H12B H 0.4335 0.4540 0.6935 0.131 Uiso 0.623(12) 1 calc PR A 1
C13 C 0.3670(7) 0.5217(8) 0.7139(7) 0.141(7) Uani 0.623(12) 1 d PDU A 1
H13A H 0.3308 0.5305 0.6998 0.170 Uiso 0.623(12) 1 calc PR A 1
H13B H 0.3633 0.4919 0.7457 0.170 Uiso 0.623(12) 1 calc PR A 1
C11A C 0.3950(11) 0.4118(14) 0.6756(7) 0.108(5) Uani 0.38 1 d PDU A 2
H11C H 0.3673 0.3776 0.6903 0.108 Uiso 0.377(12) 1 calc PR A 2
H11D H 0.4232 0.4213 0.7011 0.108 Uiso 0.377(12) 1 calc PR A 2
C12A C 0.3706(11) 0.4890(12) 0.6559(9) 0.109(5) Uani 0.38 1 d PDU A 2
H12C H 0.3396 0.4766 0.6342 0.109 Uiso 0.377(12) 1 calc PR A 2
H12D H 0.3976 0.5155 0.6347 0.109 Uiso 0.377(12) 1 calc PR A 2
C13A C 0.3520(9) 0.5464(16) 0.6979(11) 0.141(7) Uani 0.38 1 d PDU A 2
H13C H 0.3343 0.5155 0.7246 0.170 Uiso 0.377(12) 1 calc PR A 2
H13D H 0.3243 0.5806 0.6831 0.170 Uiso 0.377(12) 1 calc PR A 2
C14 C 0.6537(3) -0.1266(5) 0.4874(3) 0.097(3) Uani 1 1 d . . .
H14A H 0.6434 -0.1102 0.4547 0.117 Uiso 1 1 calc R . .
C15 C 0.6838(4) -0.1932(5) 0.4913(3) 0.105(3) Uani 1 1 d U . .
H15A H 0.6950 -0.2199 0.4618 0.126 Uiso 1 1 calc R . .
C16 C 0.6979(3) -0.2213(4) 0.5390(3) 0.090(2) Uani 1 1 d . . .
C17 C 0.6796(3) -0.1793(4) 0.5801(3) 0.094(2) Uani 1 1 d . . .
H17A H 0.6867 -0.1971 0.6132 0.112 Uiso 1 1 calc R . .
C18 C 0.6506(3) -0.1105(4) 0.5729(3) 0.084(2) Uani 1 1 d . . .
H18A H 0.6395 -0.0819 0.6016 0.100 Uiso 1 1 calc R . .
N4 N 0.6179(2) -0.6435(3) 0.52190(18) 0.0625(14) Uani 1 1 d D . .
C21 C 0.6917(3) -0.5165(4) 0.5266(3) 0.0717(18) Uani 1 1 d D . .
C19 C 0.6413(3) -0.6123(4) 0.4790(3) 0.073(2) Uani 0.885(8) 1 d PD B 1
H19A H 0.6320 -0.6338 0.4472 0.087 Uiso 0.885(8) 1 calc PR B 1
C20 C 0.6783(3) -0.5507(4) 0.4801(3) 0.076(2) Uani 0.885(8) 1 d PD B 1
H20A H 0.6939 -0.5324 0.4497 0.091 Uiso 0.885(8) 1 calc PR B 1
C22 C 0.6693(3) -0.5489(4) 0.5690(3) 0.082(3) Uani 0.885(8) 1 d PD B 1
H22A H 0.6785 -0.5294 0.6013 0.099 Uiso 0.885(8) 1 calc PR B 1
C23 C 0.6330(4) -0.6102(4) 0.5651(3) 0.087(3) Uani 0.885(8) 1 d PD B 1
H23A H 0.6180 -0.6298 0.5954 0.104 Uiso 0.885(8) 1 calc PR B 1
C19A C 0.5991(17) -0.5686(10) 0.5269(14) 0.073(2) Uani 0.11 1 d PDU B 2
H19B H 0.5618 -0.5584 0.5253 0.087 Uiso 0.115(8) 1 calc PR B 2
C20A C 0.6358(6) -0.508(3) 0.5343(17) 0.076(2) Uani 0.11 1 d PDU B 2
H20B H 0.6226 -0.4585 0.5447 0.091 Uiso 0.115(8) 1 calc PR B 2
C22A C 0.7106(17) -0.5912(11) 0.5371(18) 0.082(3) Uani 0.11 1 d PDU B 2
H22B H 0.7463 -0.6016 0.5473 0.099 Uiso 0.115(8) 1 calc PR B 2
C23A C 0.6718(6) -0.649(3) 0.5313(18) 0.087(3) Uani 0.11 1 d PDU B 2
H23B H 0.6848 -0.7007 0.5343 0.104 Uiso 0.115(8) 1 calc PR B 2
C24 C 0.7319(3) -0.2955(4) 0.5438(3) 0.101(3) Uani 1 1 d D B .
H24A H 0.7615 -0.2938 0.5191 0.122 Uiso 1 1 calc R . .
H24B H 0.7477 -0.2981 0.5780 0.122 Uiso 1 1 calc R . .
C25 C 0.6978(3) -0.3681(4) 0.5345(3) 0.103(2) Uani 1 1 d DU . .
H25A H 0.6778 -0.3610 0.5026 0.124 Uiso 1 1 calc R B .
H25B H 0.6712 -0.3726 0.5620 0.124 Uiso 1 1 calc R . .
C26 C 0.7301(3) -0.4468(3) 0.5311(3) 0.094(2) Uani 1 1 d D B .
H26A H 0.7541 -0.4454 0.5014 0.113 Uiso 1 1 calc R . .
H26B H 0.7525 -0.4528 0.5616 0.113 Uiso 1 1 calc R . .
C27 C 0.6948(3) 0.2737(4) 0.6970(2) 0.081(2) Uani 1 1 d . . .
H27A H 0.6907 0.3254 0.7088 0.098 Uiso 1 1 calc R . .
C28 C 0.6600(3) 0.2435(4) 0.6609(3) 0.081(2) Uani 1 1 d . . .
H28A H 0.6316 0.2749 0.6486 0.097 Uiso 1 1 calc R . .
C29 C 0.6660(2) 0.1680(3) 0.64225(19) 0.0502(14) Uani 1 1 d . . .
C30 C 0.7050(2) 0.1201(3) 0.6637(2) 0.0550(15) Uani 1 1 d . . .
H30A H 0.7076 0.0674 0.6534 0.066 Uiso 1 1 calc R . .
C31 C 0.7404(2) 0.1489(4) 0.7003(2) 0.0593(15) Uani 1 1 d . . .
H31A H 0.7671 0.1162 0.7144 0.071 Uiso 1 1 calc R . .
C32 C 0.7361(2) 0.2263(4) 0.7158(2) 0.0595(16) Uani 1 1 d . . .
C33 C 0.7469(2) 0.2980(3) 0.8128(2) 0.0525(14) Uani 1 1 d . . .
C34 C 0.7420(3) 0.2449(4) 0.8521(2) 0.0671(17) Uani 1 1 d . . .
H34A H 0.7588 0.1956 0.8500 0.080 Uiso 1 1 calc R . .
C35 C 0.7118(2) 0.2650(3) 0.8952(2) 0.0599(16) Uani 1 1 d . . .
H35A H 0.7082 0.2289 0.9220 0.072 Uiso 1 1 calc R . .
C36 C 0.6871(2) 0.3386(3) 0.89872(19) 0.0467(13) Uani 1 1 d . . .
C37 C 0.6942(2) 0.3910(3) 0.8595(2) 0.0574(15) Uani 1 1 d . . .
H37A H 0.6790 0.4414 0.8622 0.069 Uiso 1 1 calc R . .
C38 C 0.7231(2) 0.3714(3) 0.8161(2) 0.0601(16) Uani 1 1 d . . .
H38A H 0.7266 0.4075 0.7892 0.072 Uiso 1 1 calc R . .
C39 C 0.6307(2) 0.1411(3) 0.59759(19) 0.0464(13) Uani 1 1 d . . .
C40 C 0.6528(2) 0.3586(4) 0.9453(2) 0.0495(14) Uani 1 1 d . . .
C41 C 0.4059(2) 0.3660(3) 0.3213(2) 0.0593(16) Uani 1 1 d . . .
H41A H 0.3791 0.3511 0.2979 0.071 Uiso 1 1 calc R . .
C42 C 0.4322(3) 0.3095(3) 0.3501(2) 0.0585(16) Uani 1 1 d . . .
H42A H 0.4230 0.2564 0.3460 0.070 Uiso 1 1 calc R . .
C43 C 0.4716(2) 0.3305(3) 0.38463(19) 0.0488(13) Uani 1 1 d . . .
C44 C 0.4848(3) 0.4088(3) 0.3901(2) 0.0639(17) Uani 1 1 d . . .
H44A H 0.5115 0.4235 0.4137 0.077 Uiso 1 1 calc R . .
C45 C 0.4591(3) 0.4659(3) 0.3612(2) 0.0623(16) Uani 1 1 d . . .
H45A H 0.4688 0.5189 0.3647 0.075 Uiso 1 1 calc R . .
C46 C 0.4189(2) 0.4440(3) 0.32694(18) 0.0446(13) Uani 1 1 d . . .
C47 C 0.4155(2) 0.5085(3) 0.22854(19) 0.0442(13) Uani 1 1 d . . .
C48 C 0.3949(2) 0.4505(3) 0.1958(2) 0.0533(14) Uani 1 1 d . . .
H48A H 0.3668 0.4172 0.2061 0.064 Uiso 1 1 calc R . .
C49 C 0.4179(2) 0.4442(3) 0.14733(19) 0.0518(14) Uani 1 1 d . . .
H49A H 0.4046 0.4062 0.1247 0.062 Uiso 1 1 calc R . .
C50 C 0.4598(2) 0.4925(3) 0.13185(18) 0.0422(12) Uani 1 1 d . . .
C51 C 0.4796(2) 0.5494(3) 0.1654(2) 0.0520(14) Uani 1 1 d . . .
H51A H 0.5086 0.5814 0.1555 0.062 Uiso 1 1 calc R . .
C52 C 0.4563(2) 0.5588(3) 0.21368(19) 0.0517(14) Uani 1 1 d . . .
H52A H 0.4682 0.5988 0.2356 0.062 Uiso 1 1 calc R . .
C53 C 0.5008(2) 0.2680(4) 0.4158(2) 0.0522(14) Uani 1 1 d . . .
C54 C 0.4849(2) 0.4814(3) 0.07979(18) 0.0403(12) Uani 1 1 d . . .

loop_
_atom_site_aniso_label
_atom_site_aniso_U_11
_atom_site_aniso_U_22
_atom_site_aniso_U_33
_atom_site_aniso_U_23
_atom_site_aniso_U_13
_atom_site_aniso_U_12
Mn1 0.0418(5) 0.0433(5) 0.0360(4) 0.0027(3) 0.0012(3) 0.0003(4)
Mn2 0.0533(5) 0.0427(5) 0.0454(5) 0.0013(4) -0.0065(4) 0.0001(4)
S1 0.0494(10) 0.1021(13) 0.0480(9) -0.0278(9) -0.0011(7) 0.0086(9)
S2 0.0586(10) 0.0541(9) 0.0366(7) 0.0061(6) 0.0068(6) 0.0119(7)
O1 0.059(3) 0.058(2) 0.045(2) -0.0080(19) -0.0065(18) 0.001(2)
O2 0.063(3) 0.074(3) 0.040(2) -0.0048(19) -0.0132(18) 0.018(2)
O3 0.059(3) 0.054(2) 0.049(2) -0.0080(19) 0.0093(18) 0.0081(19)
O4 0.068(3) 0.061(3) 0.063(3) 0.007(2) 0.014(2) 0.009(2)
O5 0.078(3) 0.114(4) 0.070(3) -0.015(3) 0.022(2) -0.021(3)
O6 0.058(3) 0.134(4) 0.064(3) -0.036(3) -0.009(2) 0.039(3)
O7 0.090(3) 0.056(2) 0.071(3) 0.020(2) -0.039(2) -0.013(2)
O8 0.117(4) 0.040(2) 0.057(3) 0.0028(19) -0.026(2) 0.001(2)
O9 0.047(2) 0.059(2) 0.038(2) -0.0066(16) 0.0049(16) -0.0018(18)
O10 0.046(2) 0.051(2) 0.034(2) -0.0019(16) 0.0017(16) 0.0000(17)
O11 0.092(3) 0.047(2) 0.048(2) 0.0012(18) 0.013(2) 0.015(2)
O12 0.048(3) 0.088(3) 0.055(2) 0.014(2) 0.0097(18) 0.015(2)
OW1 0.049(2) 0.042(2) 0.038(2) 0.0068(17) -0.0006(18) -0.0044(17)
N3 0.057(3) 0.060(3) 0.043(3) 0.004(2) 0.004(2) 0.011(2)
N1 0.071(4) 0.062(3) 0.079(4) -0.001(3) -0.002(3) 0.018(3)
C1 0.078(6) 0.071(6) 0.088(6) 0.010(5) 0.026(5) 0.008(5)
C2 0.088(7) 0.096(6) 0.087(6) 0.012(5) 0.017(5) 0.007(5)
C3 0.101(6) 0.100(6) 0.139(6) 0.005(5) 0.042(5) 0.022(5)
C1A 0.078(6) 0.071(6) 0.088(6) 0.010(5) 0.026(5) 0.008(5)
C2A 0.088(7) 0.096(6) 0.087(6) 0.012(5) 0.017(5) 0.007(5)
C3A 0.101(6) 0.100(6) 0.139(6) 0.005(5) 0.042(5) 0.022(5)
C4 0.102(7) 0.129(8) 0.148(9) -0.036(7) -0.025(6) 0.065(6)
C5 0.119(7) 0.107(6) 0.091(6) -0.013(5) -0.015(5) 0.047(6)
N2 0.126(6) 0.167(7) 0.151(7) -0.031(6) 0.018(5) 0.002(6)
C8 0.107(7) 0.089(7) 0.129(8) -0.028(6) 0.031(6) 0.014(5)
C6 0.137(7) 0.157(8) 0.125(7) -0.028(7) -0.024(6) 0.030(7)
C7 0.154(8) 0.118(7) 0.124(7) 0.006(6) 0.003(6) 0.048(6)
C9 0.129(9) 0.108(7) 0.125(8) -0.024(7) -0.024(6) 0.028(7)
C10 0.148(8) 0.117(7) 0.127(7) -0.002(6) 0.001(6) 0.019(6)
C11 0.093(7) 0.115(6) 0.118(8) -0.006(6) 0.014(6) 0.010(5)
C12 0.105(8) 0.110(6) 0.113(7) -0.013(6) 0.014(6) 0.005(6)
C13 0.149(8) 0.124(9) 0.151(9) -0.008(6) 0.026(6) -0.003(6)
C11A 0.093(7) 0.115(6) 0.118(8) -0.006(6) 0.014(6) 0.010(5)
C12A 0.105(8) 0.110(6) 0.113(7) -0.013(6) 0.014(6) 0.005(6)
C13A 0.149(8) 0.124(9) 0.151(9) -0.008(6) 0.026(6) -0.003(6)
C14 0.118(7) 0.117(6) 0.057(5) -0.003(4) -0.015(4) 0.070(5)
C15 0.132(6) 0.106(5) 0.078(5) -0.018(4) -0.015(4) 0.056(5)
C16 0.108(6) 0.073(5) 0.090(6) 0.002(4) -0.023(5) 0.037(4)
C17 0.124(7) 0.087(5) 0.070(5) 0.011(4) -0.007(4) 0.040(5)
C18 0.118(6) 0.073(5) 0.061(4) 0.004(4) 0.002(4) 0.035(4)
N4 0.076(4) 0.052(3) 0.059(3) 0.001(2) 0.003(3) -0.011(3)
C21 0.065(5) 0.057(4) 0.093(5) -0.004(4) -0.012(4) -0.008(3)
C19 0.085(5) 0.069(4) 0.064(5) -0.007(4) 0.002(4) -0.009(4)
C20 0.087(5) 0.059(4) 0.083(5) 0.000(4) 0.011(4) -0.015(4)
C22 0.108(6) 0.077(5) 0.062(5) -0.013(4) -0.005(4) -0.031(4)
C23 0.118(6) 0.083(5) 0.059(5) -0.001(4) 0.003(4) -0.034(5)
C19A 0.085(5) 0.069(4) 0.064(5) -0.007(4) 0.002(4) -0.009(4)
C20A 0.087(5) 0.059(4) 0.083(5) 0.000(4) 0.011(4) -0.015(4)
C22A 0.108(6) 0.077(5) 0.062(5) -0.013(4) -0.005(4) -0.031(4)
C23A 0.118(6) 0.083(5) 0.059(5) -0.001(4) 0.003(4) -0.034(5)
C24 0.105(7) 0.062(5) 0.137(7) 0.011(5) -0.017(5) 0.008(4)
C25 0.106(4) 0.080(4) 0.123(4) 0.015(4) -0.034(4) -0.010(3)
C26 0.087(6) 0.055(4) 0.141(7) 0.004(4) -0.004(5) -0.012(4)
C27 0.093(5) 0.075(4) 0.077(5) -0.039(4) -0.033(4) 0.028(4)
C28 0.090(5) 0.073(4) 0.079(5) -0.034(4) -0.041(4) 0.033(4)
C29 0.049(3) 0.061(4) 0.041(3) -0.007(3) -0.004(3) 0.014(3)
C30 0.060(4) 0.056(4) 0.049(3) -0.006(3) -0.003(3) 0.010(3)
C31 0.055(4) 0.074(4) 0.049(3) -0.005(3) -0.005(3) 0.010(3)
C32 0.045(4) 0.088(4) 0.046(3) -0.022(3) -0.003(3) 0.014(3)
C33 0.041(3) 0.074(4) 0.042(3) -0.020(3) -0.004(2) 0.004(3)
C34 0.075(5) 0.059(4) 0.066(4) -0.007(3) 0.005(3) 0.015(3)
C35 0.072(4) 0.062(4) 0.045(3) 0.004(3) 0.010(3) 0.011(3)
C36 0.049(3) 0.051(3) 0.041(3) -0.004(3) -0.001(2) 0.005(3)
C37 0.063(4) 0.057(4) 0.052(4) -0.005(3) 0.011(3) 0.009(3)
C38 0.075(4) 0.060(4) 0.045(3) -0.004(3) 0.000(3) 0.008(3)
C39 0.042(3) 0.062(4) 0.036(3) 0.002(3) 0.002(2) -0.002(3)
C40 0.042(3) 0.061(4) 0.045(3) -0.001(3) -0.006(3) 0.008(3)
C41 0.074(4) 0.050(4) 0.053(4) -0.002(3) -0.018(3) -0.006(3)
C42 0.083(5) 0.042(3) 0.051(4) 0.009(3) -0.019(3) -0.008(3)
C43 0.065(4) 0.045(3) 0.036(3) 0.011(2) -0.004(3) -0.002(3)
C44 0.070(4) 0.050(4) 0.072(4) 0.010(3) -0.026(3) -0.005(3)
C45 0.074(4) 0.044(3) 0.069(4) 0.005(3) -0.012(3) -0.008(3)
C46 0.057(4) 0.046(3) 0.032(3) 0.004(2) 0.001(2) 0.003(3)
C47 0.053(4) 0.042(3) 0.037(3) 0.007(2) 0.003(2) 0.004(3)
C48 0.057(4) 0.055(3) 0.048(3) 0.006(3) 0.002(3) -0.010(3)
C49 0.064(4) 0.059(3) 0.032(3) -0.004(2) 0.001(3) -0.012(3)
C50 0.047(3) 0.043(3) 0.036(3) 0.003(2) 0.001(2) 0.005(2)
C51 0.062(4) 0.053(3) 0.041(3) -0.002(3) 0.009(3) -0.011(3)
C52 0.075(4) 0.044(3) 0.036(3) -0.006(2) 0.003(3) -0.005(3)
C53 0.066(4) 0.055(4) 0.036(3) 0.007(3) -0.003(3) 0.002(3)
C54 0.045(3) 0.039(3) 0.037(3) 0.004(2) 0.005(2) 0.004(2)

loop_
_atom_type_symbol
_atom_type_description
_atom_type_scat_dispersion_real
_atom_type_scat_dispersion_imag
_atom_type_scat_source
C C 0.0033 0.0016 'International Tables Vol C Tables 4.2.6.8 and 6.1.1.4'
H H 0.0000 0.0000 'International Tables Vol C Tables 4.2.6.8 and 6.1.1.4'
N N 0.0061 0.0033 'International Tables Vol C Tables 4.2.6.8 and 6.1.1.4'
O O 0.0106 0.0060 'International Tables Vol C Tables 4.2.6.8 and 6.1.1.4'
S S 0.1246 0.1234 'International Tables Vol C Tables 4.2.6.8 and 6.1.1.4'
Mn Mn 0.3368 0.7283 'International Tables Vol C Tables 4.2.6.8 and 6.1.1.4'

loop_
_geom_angle_atom_site_label_1
_geom_angle_atom_site_label_2
_geom_angle_atom_site_label_3
_geom_angle
_geom_angle_site_symmetry_1
_geom_angle_site_symmetry_3
_geom_angle_publ_flag
O3 Mn1 O9 172.00(14) 7_565 7_566 ?
O3 Mn1 O1 96.84(14) 7_565 . ?
O9 Mn1 O1 84.38(14) 7_566 . ?
O3 Mn1 N3 95.57(15) 7_565 . ?
O9 Mn1 N3 92.41(15) 7_566 . ?
O1 Mn1 N3 85.89(16) . . ?
O3 Mn1 O10 87.64(13) 7_565 3_645 ?
O9 Mn1 O10 92.69(13) 7_566 3_645 ?
O1 Mn1 O10 168.30(13) . 3_645 ?
N3 Mn1 O10 82.91(15) . 3_645 ?
O3 Mn1 OW1 86.93(14) 7_565 . ?
O9 Mn1 OW1 85.14(13) 7_566 . ?
O1 Mn1 OW1 106.23(13) . . ?
N3 Mn1 OW1 167.28(15) . . ?
O10 Mn1 OW1 84.74(12) 3_645 . ?
O2 Mn2 O7 173.03(17) . . ?
O2 Mn2 O4 92.62(15) . 7_565 ?
O7 Mn2 O4 93.52(17) . 7_565 ?
O2 Mn2 OW1 89.33(14) . . ?
O7 Mn2 OW1 87.86(14) . . ?
O4 Mn2 OW1 85.41(14) 7_565 . ?
O2 Mn2 N4 98.10(17) . 1_565 ?
O7 Mn2 N4 85.72(17) . 1_565 ?
O4 Mn2 N4 85.18(17) 7_565 1_565 ?
OW1 Mn2 N4 168.26(16) . 1_565 ?
O2 Mn2 N1 85.21(17) . . ?
O7 Mn2 N1 88.83(19) . . ?
O4 Mn2 N1 176.35(18) 7_565 . ?
OW1 Mn2 N1 97.48(17) . . ?
N4 Mn2 N1 92.21(18) 1_565 . ?
O6 S1 O5 120.3(3) . . ?
O6 S1 C32 107.8(3) . . ?
O5 S1 C32 107.8(3) . . ?
O6 S1 C33 107.6(3) . . ?
O5 S1 C33 107.7(3) . . ?
C32 S1 C33 104.5(3) . . ?
O12 S2 O11 119.5(2) . . ?
O12 S2 C46 107.7(2) . . ?
O11 S2 C46 108.4(2) . . ?
O12 S2 C47 108.4(2) . . ?
O11 S2 C47 108.0(2) . . ?
C46 S2 C47 103.8(2) . . ?
C39 O1 Mn1 123.5(3) . . ?
C39 O2 Mn2 136.1(3) . . ?
C40 O3 Mn1 124.4(4) . 7_566 ?
C40 O4 Mn2 139.5(4) . 7_566 ?
C53 O7 Mn2 131.5(4) . . ?
C54 O9 Mn1 131.0(3) . 7_565 ?
C54 O10 Mn1 124.8(3) . 3_655 ?
Mn2 OW1 Mn1 105.15(14) . . ?
Mn2 OW1 HW1A 97(4) . . ?
Mn1 OW1 HW1A 126(4) . . ?
Mn2 OW1 HW1B 123(4) . . ?
Mn1 OW1 HW1B 99(4) . . ?
HW1A OW1 HW1B 108.7(18) . . ?
C14 N3 C18 116.0(5) . . ?
C14 N3 Mn1 120.8(4) . . ?
C18 N3 Mn1 123.2(4) . . ?
C1A N1 C5 112.8(11) . . ?
C1A N1 C1 33.7(11) . . ?
C5 N1 C1 114.7(7) . . ?
C1A N1 Mn2 123.4(9) . . ?
C5 N1 Mn2 121.6(5) . . ?
C1 N1 Mn2 120.4(6) . . ?
N1 C1 C2 126.6(10) . . ?
N1 C1 H1A 116.7 . . ?
C2 C1 H1A 116.7 . . ?
C3 C2 C1 111.9(11) . . ?
C3 C2 H2A 124.1 . . ?
C1 C2 H2A 124.1 . . ?
C2 C3 C4 122.4(12) . . ?
C2 C3 C11 127.0(11) . . ?
C4 C3 C11 109.0(10) . . ?
N1 C1A C2A 113.4(17) . . ?
N1 C1A H1AA 123.3 . . ?
C2A C1A H1AA 123.3 . . ?
C3A C2A C1A 135(2) . . ?
C3A C2A H2AA 112.5 . . ?
C1A C2A H2AA 112.5 . . ?
C4 C3A C2A 96.3(16) . . ?
C4 C3A C11A 144.3(18) . . ?
C2A C3A C11A 119.1(15) . . ?
C3A C4 C5 124.6(13) . . ?
C3A C4 C3 9.8(14) . . ?
C5 C4 C3 116.5(9) . . ?
C3A C4 H4A 113.4 . . ?
C5 C4 H4A 121.8 . . ?
C3 C4 H4A 121.8 . . ?
C3A C4 H4B 117.7 . . ?
C5 C4 H4B 117.7 . . ?
C3 C4 H4B 125.4 . . ?
H4A C4 H4B 6.9 . . ?
N1 C5 C4 123.9(8) . . ?
N1 C5 H5A 118.0 . . ?
C4 C5 H5A 118.0 . . ?
C6 N2 C10 113.7(11) . . ?
C7 C8 C9 115.4(9) . . ?
C7 C8 C13 115.8(13) . . ?
C9 C8 C13 128.4(13) . . ?
C7 C8 C13A 141.8(18) . . ?
C9 C8 C13A 102.9(16) . . ?
C13 C8 C13A 26.2(18) . . ?
N2 C6 C7 125.2(11) . . ?
N2 C6 H6A 117.4 . . ?
C7 C6 H6A 117.4 . . ?
C6 C7 C8 120.3(10) . . ?
C6 C7 H7A 119.9 . . ?
C8 C7 H7A 119.9 . . ?
C10 C9 C8 120.3(10) . . ?
C10 C9 H9A 119.9 . . ?
C8 C9 H9A 119.9 . . ?
N2 C10 C9 125.1(11) . . ?
N2 C10 H10A 117.5 . . ?
C9 C10 H10A 117.5 . . ?
C12 C11 C3 101.7(13) . . ?
C12 C11 H11A 111.4 . . ?
C3 C11 H11A 111.4 . . ?
C12 C11 H11B 111.4 . . ?
C3 C11 H11B 111.4 . . ?
H11A C11 H11B 109.3 . . ?
C11 C12 C13 115.1(10) . . ?
C11 C12 H12A 108.5 . . ?
C13 C12 H12A 108.5 . . ?
C11 C12 H12B 108.5 . . ?
C13 C12 H12B 108.5 . . ?
H12A C12 H12B 107.5 . . ?
C8 C13 C12 107.8(11) . . ?
C8 C13 H13A 110.1 . . ?
C12 C13 H13A 110.1 . . ?
C8 C13 H13B 110.1 . . ?
C12 C13 H13B 110.1 . . ?
H13A C13 H13B 108.5 . . ?
C12A C11A C3A 101.4(16) . . ?
C12A C11A H11C 111.5 . . ?
C3A C11A H11C 111.5 . . ?
C12A C11A H11D 111.5 . . ?
C3A C11A H11D 111.5 . . ?
H11C C11A H11D 109.3 . . ?
C11A C12A C13A 115(2) . . ?
C11A C12A H12C 108.6 . . ?
C13A C12A H12C 108.6 . . ?
C11A C12A H12D 108.6 . . ?
C13A C12A H12D 108.6 . . ?
H12C C12A H12D 107.5 . . ?
C12A C13A C8 119.0(19) . . ?
C12A C13A H13C 107.6 . . ?
C8 C13A H13C 107.6 . . ?
C12A C13A H13D 107.6 . . ?
C8 C13A H13D 107.6 . . ?
H13C C13A H13D 107.0 . . ?
N3 C14 C15 124.7(6) . . ?
N3 C14 H14A 117.7 . . ?
C15 C14 H14A 117.7 . . ?
C14 C15 C16 119.6(7) . . ?
C14 C15 H15A 120.2 . . ?
C16 C15 H15A 120.2 . . ?
C17 C16 C15 116.4(7) . . ?
C17 C16 C24 123.5(7) . . ?
C15 C16 C24 120.0(7) . . ?
C16 C17 C18 120.4(7) . . ?
C16 C17 H17A 119.8 . . ?
C18 C17 H17A 119.8 . . ?
N3 C18 C17 122.7(6) . . ?
N3 C18 H18A 118.6 . . ?
C17 C18 H18A 118.6 . . ?
C23 N4 C23A 66(2) . . ?
C23 N4 C19A 67.3(17) . . ?
C23A N4 C19A 113(3) . . ?
C23 N4 C19 114.6(6) . . ?
C23A N4 C19 76(2) . . ?
C19A N4 C19 82.0(15) . . ?
C23 N4 Mn2 125.7(4) . 1_545 ?
C23A N4 Mn2 118(2) . 1_545 ?
C19A N4 Mn2 128.4(19) . 1_545 ?
C19 N4 Mn2 118.8(4) . 1_545 ?
C22 C21 C22A 66(2) . . ?
C22 C21 C20 116.7(6) . . ?
C22A C21 C20 83(2) . . ?
C22 C21 C20A 61.7(18) . . ?
C22A C21 C20A 114(3) . . ?
C20 C21 C20A 86.3(19) . . ?
C22 C21 C26 120.5(6) . . ?
C22A C21 C26 119.5(19) . . ?
C20 C21 C26 122.8(6) . . ?
C20A C21 C26 121.0(19) . . ?
N4 C19 C20 123.5(6) . . ?
N4 C19 H19A 118.2 . . ?
C20 C19 H19A 118.2 . . ?
C19 C20 C21 119.3(7) . . ?
C19 C20 H20A 120.3 . . ?
C21 C20 H20A 120.3 . . ?
C21 C22 C23 120.8(7) . . ?
C21 C22 H22A 119.6 . . ?
C23 C22 H22A 119.6 . . ?
N4 C23 C22 125.0(7) . . ?
N4 C23 H23A 117.5 . . ?
C22 C23 H23A 117.5 . . ?
N4 C19A C20A 119(4) . . ?
N4 C19A H19B 120.3 . . ?
C20A C19A H19B 120.3 . . ?
C19A C20A C21 123(4) . . ?
C19A C20A H20B 118.7 . . ?
C21 C20A H20B 118.7 . . ?
C21 C22A C23A 114(4) . . ?
C21 C22A H22B 123.2 . . ?
C23A C22A H22B 123.2 . . ?
N4 C23A C22A 130(4) . . ?
N4 C23A H23B 114.8 . . ?
C22A C23A H23B 114.8 . . ?
C25 C24 C16 111.0(6) . . ?
C25 C24 H24A 109.4 . . ?
C16 C24 H24A 109.4 . . ?
C25 C24 H24B 109.4 . . ?
C16 C24 H24B 109.4 . . ?
H24A C24 H24B 108.0 . . ?
C24 C25 C26 115.2(6) . . ?
C24 C25 H25A 108.5 . . ?
C26 C25 H25A 108.5 . . ?
C24 C25 H25B 108.5 . . ?
C26 C25 H25B 108.5 . . ?
H25A C25 H25B 107.5 . . ?
C21 C26 C25 110.8(6) . . ?
C21 C26 H26A 109.5 . . ?
C25 C26 H26A 109.5 . . ?
C21 C26 H26B 109.5 . . ?
C25 C26 H26B 109.5 . . ?
H26A C26 H26B 108.1 . . ?
C28 C27 C32 118.9(6) . . ?
C28 C27 H27A 120.5 . . ?
C32 C27 H27A 120.5 . . ?
C27 C28 C29 121.5(6) . . ?
C27 C28 H28A 119.3 . . ?
C29 C28 H28A 119.3 . . ?
C28 C29 C30 118.7(5) . . ?
C28 C29 C39 119.2(5) . . ?
C30 C29 C39 122.0(5) . . ?
C29 C30 C31 120.7(5) . . ?
C29 C30 H30A 119.7 . . ?
C31 C30 H30A 119.7 . . ?
C32 C31 C30 119.5(6) . . ?
C32 C31 H31A 120.3 . . ?
C30 C31 H31A 120.3 . . ?
C31 C32 C27 120.4(6) . . ?
C31 C32 S1 121.6(5) . . ?
C27 C32 S1 117.9(5) . . ?
C34 C33 C38 120.7(5) . . ?
C34 C33 S1 118.7(4) . . ?
C38 C33 S1 120.7(5) . . ?
C33 C34 C35 119.5(5) . . ?
C33 C34 H34A 120.3 . . ?
C35 C34 H34A 120.3 . . ?
C34 C35 C36 120.5(5) . . ?
C34 C35 H35A 119.8 . . ?
C36 C35 H35A 119.8 . . ?
C37 C36 C35 118.5(5) . . ?
C37 C36 C40 121.7(5) . . ?
C35 C36 C40 119.7(5) . . ?
C36 C37 C38 121.7(5) . . ?
C36 C37 H37A 119.2 . . ?
C38 C37 H37A 119.2 . . ?
C33 C38 C37 119.2(5) . . ?
C33 C38 H38A 120.4 . . ?
C37 C38 H38A 120.4 . . ?
O1 C39 O2 125.1(5) . . ?
O1 C39 C29 119.5(5) . . ?
O2 C39 C29 115.3(5) . . ?
O3 C40 O4 125.9(5) . . ?
O3 C40 C36 117.8(5) . . ?
O4 C40 C36 116.3(5) . . ?
C46 C41 C42 120.2(5) . . ?
C46 C41 H41A 119.9 . . ?
C42 C41 H41A 119.9 . . ?
C43 C42 C41 120.6(5) . . ?
C43 C42 H42A 119.7 . . ?
C41 C42 H42A 119.7 . . ?
C42 C43 C44 119.2(5) . . ?
C42 C43 C53 120.4(5) . . ?
C44 C43 C53 120.5(5) . . ?
C43 C44 C45 120.8(5) . . ?
C43 C44 H44A 119.6 . . ?
C45 C44 H44A 119.6 . . ?
C44 C45 C46 119.4(5) . . ?
C44 C45 H45A 120.3 . . ?
C46 C45 H45A 120.3 . . ?
C41 C46 C45 119.8(5) . . ?
C41 C46 S2 121.5(4) . . ?
C45 C46 S2 118.7(4) . . ?
C52 C47 C48 121.9(5) . . ?
C52 C47 S2 119.7(4) . . ?
C48 C47 S2 118.3(4) . . ?
C49 C48 C47 117.7(5) . . ?
C49 C48 H48A 121.2 . . ?
C47 C48 H48A 121.2 . . ?
C50 C49 C48 121.7(5) . . ?
C50 C49 H49A 119.2 . . ?
C48 C49 H49A 119.2 . . ?
C49 C50 C51 119.4(5) . . ?
C49 C50 C54 119.8(5) . . ?
C51 C50 C54 120.8(5) . . ?
C50 C51 C52 120.4(5) . . ?
C50 C51 H51A 119.8 . . ?
C52 C51 H51A 119.8 . . ?
C47 C52 C51 118.9(5) . . ?
C47 C52 H52A 120.5 . . ?
C51 C52 H52A 120.5 . . ?
O8 C53 O7 124.8(5) . . ?
O8 C53 C43 120.2(5) . . ?
O7 C53 C43 115.0(5) . . ?
O9 C54 O10 125.3(4) . . ?
O9 C54 C50 117.8(5) . . ?
O10 C54 C50 116.9(5) . . ?

loop_
_geom_bond_atom_site_label_1
_geom_bond_atom_site_label_2
_geom_bond_distance
_geom_bond_site_symmetry_2
_geom_bond_publ_flag
Mn1 O3 2.127(3) 7_565 ?
Mn1 O9 2.156(3) 7_566 ?
Mn1 O1 2.175(4) . ?
Mn1 N3 2.229(5) . ?
Mn1 O10 2.274(3) 3_645 ?
Mn1 OW1 2.342(4) . ?
Mn2 O2 2.096(4) . ?
Mn2 O7 2.111(4) . ?
Mn2 O4 2.162(4) 7_565 ?
Mn2 OW1 2.252(4) . ?
Mn2 N4 2.272(5) 1_565 ?
Mn2 N1 2.301(5) . ?
S1 O6 1.431(5) . ?
S1 O5 1.435(5) . ?
S1 C32 1.775(6) . ?
S1 C33 1.778(5) . ?
S2 O12 1.434(4) . ?
S2 O11 1.437(4) . ?
S2 C46 1.762(5) . ?
S2 C47 1.772(5) . ?
O1 C39 1.235(6) . ?
O2 C39 1.270(6) . ?
O3 C40 1.249(6) . ?
O3 Mn1 2.127(3) 7_566 ?
O4 C40 1.250(6) . ?
O4 Mn2 2.162(4) 7_566 ?
O7 C53 1.266(6) . ?
O8 C53 1.230(6) . ?
O9 C54 1.247(6) . ?
O9 Mn1 2.156(3) 7_565 ?
O10 C54 1.272(6) . ?
O10 Mn1 2.274(3) 3_655 ?
OW1 HW1A 0.847(10) . ?
OW1 HW1B 0.840(10) . ?
N3 C14 1.314(8) . ?
N3 C18 1.324(7) . ?
N1 C1A 1.323(10) . ?
N1 C5 1.326(7) . ?
N1 C1 1.366(8) . ?
C1 C2 1.384(9) . ?
C1 H1A 0.9300 . ?
C2 C3 1.398(10) . ?
C2 H2A 0.9300 . ?
C3 C4 1.367(9) . ?
C3 C11 1.537(9) . ?
C1A C2A 1.376(10) . ?
C1A H1AA 0.9300 . ?
C2A C3A 1.389(10) . ?
C2A H2AA 0.9300 . ?
C3A C4 1.384(10) . ?
C3A C11A 1.548(10) . ?
C4 C5 1.375(7) . ?
C4 H4A 0.9300 . ?
C4 H4B 0.9300 . ?
C5 H5A 0.9300 . ?
N2 C6 1.329(8) . ?
N2 C10 1.324(8) . ?
C8 C7 1.384(13) . ?
C8 C9 1.357(12) . ?
C8 C13 1.511(9) . ?
C8 C13A 1.544(10) . ?
C6 C7 1.321(14) . ?
C6 H6A 0.9300 . ?
C7 H7A 0.9300 . ?
C9 C10 1.341(13) . ?
C9 H9A 0.9300 . ?
C10 H10A 0.9300 . ?
C11 C12 1.533(9) . ?
C11 H11A 0.9700 . ?
C11 H11B 0.9700 . ?
C12 C13 1.536(9) . ?
C12 H12A 0.9700 . ?
C12 H12B 0.9700 . ?
C13 H13A 0.9700 . ?
C13 H13B 0.9700 . ?
C11A C12A 1.524(10) . ?
C11A H11C 0.9700 . ?
C11A H11D 0.9700 . ?
C12A C13A 1.529(10) . ?
C12A H12C 0.9700 . ?
C12A H12D 0.9700 . ?
C13A H13C 0.9700 . ?
C13A H13D 0.9700 . ?
C14 C15 1.350(9) . ?
C14 H14A 0.9300 . ?
C15 C16 1.372(9) . ?
C15 H15A 0.9300 . ?
C16 C17 1.357(10) . ?
C16 C24 1.509(9) . ?
C17 C18 1.375(9) . ?
C17 H17A 0.9300 . ?
C18 H18A 0.9300 . ?
N4 C23 1.308(6) . ?
N4 C23A 1.345(10) . ?
N4 C19A 1.351(10) . ?
N4 C19 1.359(6) . ?
N4 Mn2 2.272(5) 1_545 ?
C21 C22 1.346(7) . ?
C21 C22A 1.370(10) . ?
C21 C20 1.381(7) . ?
C21 C20A 1.393(10) . ?
C21 C26 1.511(8) . ?
C19 C20 1.379(7) . ?
C19 H19A 0.9300 . ?
C20 H20A 0.9300 . ?
C22 C23 1.367(7) . ?
C22 H22A 0.9300 . ?
C23 H23A 0.9300 . ?
C19A C20A 1.382(10) . ?
C19A H19B 0.9300 . ?
C20A H20B 0.9300 . ?
C22A C23A 1.374(11) . ?
C22A H22B 0.9300 . ?
C23A H23B 0.9300 . ?
C24 C25 1.503(7) . ?
C24 H24A 0.9700 . ?
C24 H24B 0.9700 . ?
C25 C26 1.548(7) . ?
C25 H25A 0.9700 . ?
C25 H25B 0.9700 . ?
C26 H26A 0.9700 . ?
C26 H26B 0.9700 . ?
C27 C28 1.368(8) . ?
C27 C32 1.378(8) . ?
C27 H27A 0.9300 . ?
C28 C29 1.371(8) . ?
C28 H28A 0.9300 . ?
C29 C30 1.371(7) . ?
C29 C39 1.517(7) . ?
C30 C31 1.376(7) . ?
C30 H30A 0.9300 . ?
C31 C32 1.372(8) . ?
C31 H31A 0.9300 . ?
C33 C34 1.364(8) . ?
C33 C38 1.374(7) . ?
C34 C35 1.383(8) . ?
C34 H34A 0.9300 . ?
C35 C36 1.387(7) . ?
C35 H35A 0.9300 . ?
C36 C37 1.360(7) . ?
C36 C40 1.512(7) . ?
C37 C38 1.373(7) . ?
C37 H37A 0.9300 . ?
C38 H38A 0.9300 . ?
C41 C46 1.362(7) . ?
C41 C42 1.374(7) . ?
C41 H41A 0.9300 . ?
C42 C43 1.365(7) . ?
C42 H42A 0.9300 . ?
C43 C44 1.368(7) . ?
C43 C53 1.510(7) . ?
C44 C45 1.375(7) . ?
C44 H44A 0.9300 . ?
C45 C46 1.377(7) . ?
C45 H45A 0.9300 . ?
C47 C52 1.368(7) . ?
C47 C48 1.391(7) . ?
C48 C49 1.383(7) . ?
C48 H48A 0.9300 . ?
C49 C50 1.371(7) . ?
C49 H49A 0.9300 . ?
C50 C51 1.384(7) . ?
C50 C54 1.498(7) . ?
C51 C52 1.388(7) . ?
C51 H51A 0.9300 . ?
C52 H52A 0.9300 . ?

loop_
_geom_hbond_atom_site_label_D
_geom_hbond_atom_site_label_H
_geom_hbond_atom_site_label_A
_geom_hbond_distance_DH
_geom_hbond_distance_HA
_geom_hbond_distance_DA
_geom_hbond_angle_DHA
_geom_hbond_site_symmetry_A
OW1 HW1A O8 0.847(10) 1.80(2) 2.610(5) 159(5) .
OW1 HW1A O7 0.847(10) 2.62(5) 3.029(5) 111(4) .
OW1 HW1B O10 0.840(10) 1.869(18) 2.680(5) 162(5) 7_566

loop_
_geom_torsion_atom_site_label_1
_geom_torsion_atom_site_label_2
_geom_torsion_atom_site_label_3
_geom_torsion_atom_site_label_4
_geom_torsion
_geom_torsion_site_symmetry_1
_geom_torsion_site_symmetry_2
_geom_torsion_site_symmetry_3
_geom_torsion_site_symmetry_4
_geom_torsion_publ_flag
O3 Mn1 O1 C39 96.2(4) 7_565 . . . ?
O9 Mn1 O1 C39 -75.8(4) 7_566 . . . ?
N3 Mn1 O1 C39 -168.7(4) . . . . ?
O10 Mn1 O1 C39 -151.8(6) 3_645 . . . ?
OW1 Mn1 O1 C39 7.4(4) . . . . ?
O7 Mn2 O2 C39 143.2(12) . . . . ?
O4 Mn2 O2 C39 -8.4(5) 7_565 . . . ?
OW1 Mn2 O2 C39 76.9(5) . . . . ?
N4 Mn2 O2 C39 -93.9(5) 1_565 . . . ?
N1 Mn2 O2 C39 174.5(5) . . . . ?
O2 Mn2 O7 C53 -59.1(16) . . . . ?
O4 Mn2 O7 C53 92.5(6) 7_565 . . . ?
OW1 Mn2 O7 C53 7.2(5) . . . . ?
N4 Mn2 O7 C53 177.4(6) 1_565 . . . ?
N1 Mn2 O7 C53 -90.3(6) . . . . ?
O2 Mn2 OW1 Mn1 -43.00(16) . . . . ?
O7 Mn2 OW1 Mn1 143.38(18) . . . . ?
O4 Mn2 OW1 Mn1 49.67(16) 7_565 . . . ?
N4 Mn2 OW1 Mn1 86.5(8) 1_565 . . . ?
N1 Mn2 OW1 Mn1 -128.09(18) . . . . ?
O3 Mn1 OW1 Mn2 -70.73(16) 7_565 . . . ?
O9 Mn1 OW1 Mn2 108.20(16) 7_566 . . . ?
O1 Mn1 OW1 Mn2 25.50(18) . . . . ?
N3 Mn1 OW1 Mn2 -172.5(6) . . . . ?
O10 Mn1 OW1 Mn2 -158.63(16) 3_645 . . . ?
O3 Mn1 N3 C14 -43.8(6) 7_565 . . . ?
O9 Mn1 N3 C14 135.5(6) 7_566 . . . ?
O1 Mn1 N3 C14 -140.3(6) . . . . ?
O10 Mn1 N3 C14 43.1(6) 3_645 . . . ?
OW1 Mn1 N3 C14 57.0(10) . . . . ?
O3 Mn1 N3 C18 136.9(5) 7_565 . . . ?
O9 Mn1 N3 C18 -43.8(5) 7_566 . . . ?
O1 Mn1 N3 C18 40.4(5) . . . . ?
O10 Mn1 N3 C18 -136.2(5) 3_645 . . . ?
OW1 Mn1 N3 C18 -122.3(7) . . . . ?
O2 Mn2 N1 C1A -34.8(14) . . . . ?
O7 Mn2 N1 C1A 141.6(14) . . . . ?
O4 Mn2 N1 C1A -88(3) 7_565 . . . ?
OW1 Mn2 N1 C1A 53.9(14) . . . . ?
N4 Mn2 N1 C1A -132.7(14) 1_565 . . . ?
O2 Mn2 N1 C5 163.5(6) . . . . ?
O7 Mn2 N1 C5 -20.1(6) . . . . ?
O4 Mn2 N1 C5 110(3) 7_565 . . . ?
OW1 Mn2 N1 C5 -107.8(6) . . . . ?
N4 Mn2 N1 C5 65.6(6) 1_565 . . . ?
O2 Mn2 N1 C1 5.1(7) . . . . ?
O7 Mn2 N1 C1 -178.6(7) . . . . ?
O4 Mn2 N1 C1 -49(3) 7_565 . . . ?
OW1 Mn2 N1 C1 93.8(7) . . . . ?
N4 Mn2 N1 C1 -92.9(7) 1_565 . . . ?
C1A N1 C1 C2 -84(2) . . . . ?
C5 N1 C1 C2 10.5(16) . . . . ?
Mn2 N1 C1 C2 170.4(10) . . . . ?
N1 C1 C2 C3 5(2) . . . . ?
C1 C2 C3 C4 -20(3) . . . . ?
C1 C2 C3 C11 176.2(18) . . . . ?
C5 N1 C1A C2A -20(2) . . . . ?
C1 N1 C1A C2A 81(2) . . . . ?
Mn2 N1 C1A C2A 177.1(14) . . . . ?
N1 C1A C2A C3A -14(5) . . . . ?
C1A C2A C3A C4 38(5) . . . . ?
C1A C2A C3A C11A -147(3) . . . . ?
C2A C3A C4 C5 -31(4) . . . . ?
C11A C3A C4 C5 157(5) . . . . ?
C2A C3A C4 C3 6(14) . . . . ?
C11A C3A C4 C3 -167(22) . . . . ?
C2 C3 C4 C3A -129(18) . . . . ?
C11 C3 C4 C3A 38(15) . . . . ?
C2 C3 C4 C5 18(3) . . . . ?
C11 C3 C4 C5 -175.5(12) . . . . ?
C1A N1 C5 C4 23.4(16) . . . . ?
C1 N1 C5 C4 -13.5(13) . . . . ?
Mn2 N1 C5 C4 -173.0(7) . . . . ?
C3A C4 C5 N1 7(3) . . . . ?
C3 C4 C5 N1 0.0(18) . . . . ?
C10 N2 C6 C7 3.4(18) . . . . ?
N2 C6 C7 C8 -1.7(19) . . . . ?
C9 C8 C7 C6 -0.2(15) . . . . ?
C13 C8 C7 C6 173.0(11) . . . . ?
C13A C8 C7 C6 178.0(17) . . . . ?
C7 C8 C9 C10 0.1(14) . . . . ?
C13 C8 C9 C10 -172.1(11) . . . . ?
C13A C8 C9 C10 -178.8(13) . . . . ?
C6 N2 C10 C9 -3.6(17) . . . . ?
C8 C9 C10 N2 2.0(18) . . . . ?
C2 C3 C11 C12 72(3) . . . . ?
C4 C3 C11 C12 -93.5(19) . . . . ?
C3 C11 C12 C13 -167.2(14) . . . . ?
C7 C8 C13 C12 -87.4(16) . . . . ?
C9 C8 C13 C12 84.7(17) . . . . ?
C13A C8 C13 C12 100(3) . . . . ?
C11 C12 C13 C8 -161.6(15) . . . . ?
C4 C3A C11A C12A 6(7) . . . . ?
C2A C3A C11A C12A -166(3) . . . . ?
C3A C11A C12A C13A -170(2) . . . . ?
C11A C12A C13A C8 82(4) . . . . ?
C7 C8 C13A C12A -83(3) . . . . ?
C9 C8 C13A C12A 95(3) . . . . ?
C13 C8 C13A C12A -73(3) . . . . ?
C18 N3 C14 C15 -3.5(12) . . . . ?
Mn1 N3 C14 C15 177.1(7) . . . . ?
N3 C14 C15 C16 2.8(15) . . . . ?
C14 C15 C16 C17 0.6(13) . . . . ?
C14 C15 C16 C24 -179.7(8) . . . . ?
C15 C16 C17 C18 -2.8(13) . . . . ?
C24 C16 C17 C18 177.5(8) . . . . ?
C14 N3 C18 C17 1.1(11) . . . . ?
Mn1 N3 C18 C17 -179.5(6) . . . . ?
C16 C17 C18 N3 2.0(13) . . . . ?
C23 N4 C19 C20 0.1(11) . . . . ?
C23A N4 C19 C20 -55(2) . . . . ?
C19A N4 C19 C20 60(2) . . . . ?
Mn2 N4 C19 C20 -169.8(6) 1_545 . . . ?
N4 C19 C20 C21 -1.7(12) . . . . ?
C22 C21 C20 C19 3.1(11) . . . . ?
C22A C21 C20 C19 62(2) . . . . ?
C20A C21 C20 C19 -52.6(19) . . . . ?
C26 C21 C20 C19 -177.6(7) . . . . ?
C22A C21 C22 C23 -71(2) . . . . ?
C20 C21 C22 C23 -3.0(12) . . . . ?
C20A C21 C22 C23 66(2) . . . . ?
C26 C21 C22 C23 177.7(7) . . . . ?
C23A N4 C23 C22 61(2) . . . . ?
C19A N4 C23 C22 -69(2) . . . . ?
C19 N4 C23 C22 0.1(12) . . . . ?
Mn2 N4 C23 C22 169.2(7) 1_545 . . . ?
C21 C22 C23 N4 1.4(15) . . . . ?
C23 N4 C19A C20A 57.2(13) . . . . ?
C23A N4 C19A C20A 8(2) . . . . ?
C19 N4 C19A C20A -63.8(13) . . . . ?
Mn2 N4 C19A C20A 175.6(12) 1_545 . . . ?
N4 C19A C20A C21 13(2) . . . . ?
C22 C21 C20A C19A -74(2) . . . . ?
C22A C21 C20A C19A -31(4) . . . . ?
C20 C21 C20A C19A 49(2) . . . . ?
C26 C21 C20A C19A 175.2(14) . . . . ?
C22 C21 C22A C23A 67(4) . . . . ?
C20 C21 C22A C23A -56(4) . . . . ?
C20A C21 C22A C23A 27(5) . . . . ?
C26 C21 C22A C23A -180(3) . . . . ?
C23 N4 C23A C22A -61(5) . . . . ?
C19A N4 C23A C22A -11(5) . . . . ?
C19 N4 C23A C22A 64(5) . . . . ?
Mn2 N4 C23A C22A 180(4) 1_545 . . . ?
C21 C22A C23A N4 -7(7) . . . . ?
C17 C16 C24 C25 102.8(10) . . . . ?
C15 C16 C24 C25 -77.0(11) . . . . ?
C16 C24 C25 C26 172.0(7) . . . . ?
C22 C21 C26 C25 -83.8(9) . . . . ?
C22A C21 C26 C25 -162(3) . . . . ?
C20 C21 C26 C25 96.8(9) . . . . ?
C20A C21 C26 C25 -11(2) . . . . ?
C24 C25 C26 C21 174.8(7) . . . . ?
C32 C27 C28 C29 -1.4(12) . . . . ?
C27 C28 C29 C30 5.5(11) . . . . ?
C27 C28 C29 C39 -172.5(6) . . . . ?
C28 C29 C30 C31 -5.2(9) . . . . ?
C39 C29 C30 C31 172.8(5) . . . . ?
C29 C30 C31 C32 0.7(9) . . . . ?
C30 C31 C32 C27 3.5(9) . . . . ?
C30 C31 C32 S1 -172.9(5) . . . . ?
C28 C27 C32 C31 -3.2(11) . . . . ?
C28 C27 C32 S1 173.3(6) . . . . ?
O6 S1 C32 C31 -4.6(6) . . . . ?
O5 S1 C32 C31 126.7(5) . . . . ?
C33 S1 C32 C31 -118.9(5) . . . . ?
O6 S1 C32 C27 178.9(5) . . . . ?
O5 S1 C32 C27 -49.8(6) . . . . ?
C33 S1 C32 C27 64.6(6) . . . . ?
O6 S1 C33 C34 -24.3(6) . . . . ?
O5 S1 C33 C34 -155.4(5) . . . . ?
C32 S1 C33 C34 90.1(5) . . . . ?
O6 S1 C33 C38 155.5(5) . . . . ?
O5 S1 C33 C38 24.4(6) . . . . ?
C32 S1 C33 C38 -90.1(5) . . . . ?
C38 C33 C34 C35 1.2(9) . . . . ?
S1 C33 C34 C35 -179.0(5) . . . . ?
C33 C34 C35 C36 -0.4(9) . . . . ?
C34 C35 C36 C37 -1.5(9) . . . . ?
C34 C35 C36 C40 178.1(5) . . . . ?
C35 C36 C37 C38 2.8(9) . . . . ?
C40 C36 C37 C38 -176.9(5) . . . . ?
C34 C33 C38 C37 0.0(9) . . . . ?
S1 C33 C38 C37 -179.9(4) . . . . ?
C36 C37 C38 C33 -2.0(9) . . . . ?
Mn1 O1 C39 O2 -5.3(7) . . . . ?
Mn1 O1 C39 C29 177.4(3) . . . . ?
Mn2 O2 C39 O1 -49.8(8) . . . . ?
Mn2 O2 C39 C29 127.6(5) . . . . ?
C28 C29 C39 O1 171.0(6) . . . . ?
C30 C29 C39 O1 -7.0(8) . . . . ?
C28 C29 C39 O2 -6.6(8) . . . . ?
C30 C29 C39 O2 175.5(5) . . . . ?
Mn1 O3 C40 O4 -3.3(8) 7_566 . . . ?
Mn1 O3 C40 C36 178.0(3) 7_566 . . . ?
Mn2 O4 C40 O3 44.6(9) 7_566 . . . ?
Mn2 O4 C40 C36 -136.7(5) 7_566 . . . ?
C37 C36 C40 O3 -15.4(8) . . . . ?
C35 C36 C40 O3 165.0(5) . . . . ?
C37 C36 C40 O4 165.8(5) . . . . ?
C35 C36 C40 O4 -13.9(8) . . . . ?
C46 C41 C42 C43 0.0(9) . . . . ?
C41 C42 C43 C44 -0.3(9) . . . . ?
C41 C42 C43 C53 -179.3(5) . . . . ?
C42 C43 C44 C45 -0.3(9) . . . . ?
C53 C43 C44 C45 178.7(6) . . . . ?
C43 C44 C45 C46 1.2(10) . . . . ?
C42 C41 C46 C45 0.9(9) . . . . ?
C42 C41 C46 S2 179.9(5) . . . . ?
C44 C45 C46 C41 -1.4(9) . . . . ?
C44 C45 C46 S2 179.6(5) . . . . ?
O12 S2 C46 C41 40.0(5) . . . . ?
O11 S2 C46 C41 170.6(5) . . . . ?
C47 S2 C46 C41 -74.9(5) . . . . ?
O12 S2 C46 C45 -141.0(5) . . . . ?
O11 S2 C46 C45 -10.4(5) . . . . ?
C47 S2 C46 C45 104.2(5) . . . . ?
O12 S2 C47 C52 145.9(4) . . . . ?
O11 S2 C47 C52 15.2(5) . . . . ?
C46 S2 C47 C52 -99.8(5) . . . . ?
O12 S2 C47 C48 -32.4(5) . . . . ?
O11 S2 C47 C48 -163.2(4) . . . . ?
C46 S2 C47 C48 81.9(5) . . . . ?
C52 C47 C48 C49 1.1(8) . . . . ?
S2 C47 C48 C49 179.4(4) . . . . ?
C47 C48 C49 C50 0.6(8) . . . . ?
C48 C49 C50 C51 -0.3(8) . . . . ?
C48 C49 C50 C54 177.5(5) . . . . ?
C49 C50 C51 C52 -1.7(8) . . . . ?
C54 C50 C51 C52 -179.5(5) . . . . ?
C48 C47 C52 C51 -3.1(8) . . . . ?
S2 C47 C52 C51 178.7(4) . . . . ?
C50 C51 C52 C47 3.3(8) . . . . ?
Mn2 O7 C53 O8 -17.6(9) . . . . ?
Mn2 O7 C53 C43 159.9(4) . . . . ?
C42 C43 C53 O8 0.8(8) . . . . ?
C44 C43 C53 O8 -178.2(6) . . . . ?
C42 C43 C53 O7 -176.8(5) . . . . ?
C44 C43 C53 O7 4.1(8) . . . . ?
Mn1 O9 C54 O10 -14.4(7) 7_565 . . . ?
Mn1 O9 C54 C50 165.1(3) 7_565 . . . ?
Mn1 O10 C54 O9 -84.4(6) 3_655 . . . ?
Mn1 O10 C54 C50 96.0(4) 3_655 . . . ?
C49 C50 C54 O9 -150.1(5) . . . . ?
C51 C50 C54 O9 27.7(7) . . . . ?
C49 C50 C54 O10 29.5(7) . . . . ?
C51 C50 C54 O10 -152.7(5) . . . . ?
